data_7208295
loop_
_publ_author_name
'W\"ohlert, Susanne'
'Boeckmann, Jan'
'Jess, Inke'
'N\"ather, Christian'

_publ_section_title
;
 Synthesis of new stable and metastable thiocyanato coordination polymers
 by thermal decomposition and by solution reactions
;
_journal_issue 17
_journal_name_full CrystEngComm
_journal_page_first 5412
_journal_paper_doi 10.1039/c2ce25389e
_journal_volume 14
_journal_year 2012
_chemical_formula_moiety 'C7 H5 Cd N3 S2'
_chemical_formula_sum 'C7 H5 Cd N3 S2'
_chemical_formula_weight 307.66
_chemical_name_systematic
;
?
;
_space_group_IT_number 14
_symmetry_cell_setting monoclinic
_symmetry_space_group_name_Hall '-P 2yn'
_symmetry_space_group_name_H-M 'P 1 21/n 1'
_atom_sites_solution_hydrogens geom
_atom_sites_solution_primary direct
_atom_sites_solution_secondary difmap
_audit_creation_method SHELXL-97
_cell_angle_alpha 90.00
_cell_angle_beta 102.234(4)
_cell_angle_gamma 90.00
_cell_formula_units_Z 4
_cell_length_a 5.9496(3)
_cell_length_b 12.2417(8)
_cell_length_c 13.8473(7)
_cell_measurement_reflns_used 15155
_cell_measurement_temperature 293(2)
_cell_measurement_theta_max 26.99
_cell_measurement_theta_min 2.24
_cell_volume 985.64(10)
_computing_cell_refinement 'X-Area (Stoe, 2008)'
_computing_data_collection 'X-Area (Stoe, 2008)'
_computing_data_reduction 'X-Area (Stoe, 2008)'
_computing_molecular_graphics
;
XP in SHELXTL (Sheldrick, 2008) and Diamond (Brandenburg, 2011)
;
_computing_publication_material 'XCIF in SHELXTL (Sheldrick, 2008)'
_computing_structure_refinement 'SHELXL-97 (Sheldrick, 1997)'
_computing_structure_solution 'SHELXS-97 (Sheldrick, 1990)'
_diffrn_ambient_temperature 293(2)
_diffrn_measured_fraction_theta_full 0.999
_diffrn_measured_fraction_theta_max 0.999
_diffrn_measurement_device_type 'STOE IPDS-2'
_diffrn_measurement_method 'omega scan'
_diffrn_radiation_monochromator graphite
_diffrn_radiation_source 'fine-focus sealed tube'
_diffrn_radiation_type MoK\a
_diffrn_radiation_wavelength 0.71073
_diffrn_reflns_av_R_equivalents 0.0404
_diffrn_reflns_av_sigmaI/netI 0.0178
_diffrn_reflns_limit_h_max 7
_diffrn_reflns_limit_h_min -7
_diffrn_reflns_limit_k_max 15
_diffrn_reflns_limit_k_min -15
_diffrn_reflns_limit_l_max 17
_diffrn_reflns_limit_l_min -17
_diffrn_reflns_number 15155
_diffrn_reflns_theta_full 26.99
_diffrn_reflns_theta_max 26.99
_diffrn_reflns_theta_min 2.24
_diffrn_standards_decay_% 0
_diffrn_standards_interval_time 0
_diffrn_standards_number 0
_exptl_absorpt_coefficient_mu 2.592
_exptl_absorpt_correction_T_max 0.8281
_exptl_absorpt_correction_T_min 0.6105
_exptl_absorpt_correction_type numerical
_exptl_absorpt_process_details 'X-Shape and X-Red32 (Stoe, 2008)'
_exptl_crystal_colour white
_exptl_crystal_density_diffrn 2.073
_exptl_crystal_density_method 'not measured'
_exptl_crystal_description block
_exptl_crystal_F_000 592
_exptl_crystal_size_max 0.15
_exptl_crystal_size_mid 0.12
_exptl_crystal_size_min 0.07
_refine_diff_density_max 0.324
_refine_diff_density_min -0.336
_refine_diff_density_rms 0.065
_refine_ls_extinction_coef 0.0046(4)
_refine_ls_extinction_expression Fc^*^=kFc[1+0.001xFc^2^\l^3^/sin(2\q)]^-1/4^
_refine_ls_extinction_method SHELXL
_refine_ls_goodness_of_fit_ref 1.147
_refine_ls_hydrogen_treatment constr
_refine_ls_matrix_type full
_refine_ls_number_parameters 119
_refine_ls_number_reflns 2159
_refine_ls_number_restraints 0
_refine_ls_restrained_S_all 1.147
_refine_ls_R_factor_all 0.0249
_refine_ls_R_factor_gt 0.0218
_refine_ls_shift/su_max 0.001
_refine_ls_shift/su_mean 0.000
_refine_ls_structure_factor_coef Fsqd
_refine_ls_weighting_details 'calc w=1/[\s^2^(Fo^2^)+(0.0191P)^2^+0.4616P] where P=(Fo^2^+2Fc^2^)/3'
_refine_ls_weighting_scheme calc
_refine_ls_wR_factor_gt 0.0454
_refine_ls_wR_factor_ref 0.0465
_reflns_number_gt 2026
_reflns_number_total 2159
_reflns_threshold_expression >2sigma(I)
_cod_data_source_file c2ce25389e.txt
_cod_data_source_block dap329_1
_cod_original_sg_symbol_Hall 'P 2yn'
_cod_original_sg_symbol_H-M P2(1)/n
_cod_database_code 7208295

loop_
_symmetry_equiv_pos_as_xyz
'x, y, z'
'-x+1/2, y+1/2, -z+1/2'
'-x, -y, -z'
'x-1/2, -y-1/2, z-1/2'

loop_
_atom_site_label
_atom_site_type_symbol
_atom_site_fract_x
_atom_site_fract_y
_atom_site_fract_z
_atom_site_U_iso_or_equiv
_atom_site_adp_type
_atom_site_occupancy
_atom_site_symmetry_multiplicity
_atom_site_calc_flag
_atom_site_refinement_flags
Cd1 Cd 0.39355(3) 0.841494(13) 0.521245(13) 0.03382(7) Uani 1 1 d .
N1 N 0.0415(3) 0.89164(17) 0.42664(16) 0.0383(4) Uani 1 1 d .
C1 C -0.1484(4) 0.91893(17) 0.40917(16) 0.0299(4) Uani 1 1 d .
S1 S -0.42188(9) 0.95710(4) 0.38080(4) 0.03229(12) Uani 1 1 d .
N2 N -0.2419(3) 0.80433(19) 0.60476(17) 0.0436(5) Uani 1 1 d .
C2 C -0.0498(4) 0.78254(18) 0.62879(17) 0.0325(4) Uani 1 1 d .
S2 S 0.22318(10) 0.74862(5) 0.66495(5) 0.04116(14) Uani 1 1 d .
N10 N 0.3820(3) 0.67958(15) 0.43231(16) 0.0369(4) Uani 1 1 d .
C10 C 0.5458(5) 0.6518(2) 0.3847(2) 0.0468(6) Uani 1 1 d .
H10 H 0.6665 0.7003 0.3851 0.056 Uiso 1 1 calc R
C11 C 0.5440(5) 0.5542(2) 0.3346(2) 0.0532(7) Uani 1 1 d .
H11 H 0.6608 0.5379 0.3016 0.064 Uiso 1 1 calc R
C12 C 0.3691(5) 0.4816(2) 0.3339(2) 0.0514(7) Uani 1 1 d .
H12 H 0.3661 0.4148 0.3017 0.062 Uiso 1 1 calc R
C13 C 0.1994(5) 0.5094(2) 0.3816(3) 0.0599(8) Uani 1 1 d .
H13 H 0.0771 0.4621 0.3817 0.072 Uiso 1 1 calc R
C14 C 0.2112(5) 0.6086(2) 0.4297(2) 0.0538(7) Uani 1 1 d .
H14 H 0.0942 0.6268 0.4620 0.065 Uiso 1 1 calc R

loop_
_atom_site_aniso_label
_atom_site_aniso_U_11
_atom_site_aniso_U_22
_atom_site_aniso_U_33
_atom_site_aniso_U_23
_atom_site_aniso_U_13
_atom_site_aniso_U_12
Cd1 0.02196(9) 0.03278(10) 0.04685(11) -0.00145(7) 0.00756(7) 0.00157(6)
N1 0.0262(9) 0.0415(11) 0.0475(12) -0.0026(9) 0.0083(8) 0.0034(8)
C1 0.0293(11) 0.0289(10) 0.0319(11) -0.0026(8) 0.0075(8) -0.0024(8)
S1 0.0225(2) 0.0337(3) 0.0396(3) -0.0002(2) 0.0043(2) 0.0024(2)
N2 0.0250(9) 0.0533(12) 0.0523(13) 0.0065(10) 0.0079(9) 0.0032(9)
C2 0.0314(11) 0.0303(10) 0.0379(12) 0.0014(9) 0.0119(9) -0.0013(9)
S2 0.0261(3) 0.0505(3) 0.0479(3) 0.0109(3) 0.0100(2) 0.0081(2)
N10 0.0350(10) 0.0319(9) 0.0447(11) -0.0015(8) 0.0104(9) -0.0005(8)
C10 0.0459(14) 0.0398(13) 0.0595(17) -0.0014(11) 0.0224(13) -0.0009(11)
C11 0.0599(17) 0.0435(14) 0.0613(18) -0.0052(12) 0.0246(14) 0.0093(13)
C12 0.0599(17) 0.0363(13) 0.0526(16) -0.0062(12) -0.0004(13) 0.0060(12)
C13 0.0535(17) 0.0479(15) 0.078(2) -0.0148(15) 0.0137(16) -0.0178(13)
C14 0.0403(14) 0.0541(16) 0.071(2) -0.0172(14) 0.0217(13) -0.0127(13)

loop_
_atom_type_symbol
_atom_type_description
_atom_type_scat_dispersion_real
_atom_type_scat_dispersion_imag
_atom_type_scat_source
C C 0.0033 0.0016 'International Tables Vol C Tables 4.2.6.8 and 6.1.1.4'
H H 0.0000 0.0000 'International Tables Vol C Tables 4.2.6.8 and 6.1.1.4'
N N 0.0061 0.0033 'International Tables Vol C Tables 4.2.6.8 and 6.1.1.4'
Cd Cd -0.8075 1.2024 'International Tables Vol C Tables 4.2.6.8 and 6.1.1.4'
S S 0.1246 0.1234 'International Tables Vol C Tables 4.2.6.8 and 6.1.1.4'

loop_
_geom_angle_atom_site_label_1
_geom_angle_atom_site_label_2
_geom_angle_atom_site_label_3
_geom_angle
_geom_angle_site_symmetry_1
_geom_angle_site_symmetry_3
N2 Cd1 N1 173.95(7) 1_655 .
N2 Cd1 N10 90.96(8) 1_655 .
N1 Cd1 N10 90.27(7) . .
N2 Cd1 S2 90.44(6) 1_655 .
N1 Cd1 S2 95.40(5) . .
N10 Cd1 S2 93.35(5) . .
N2 Cd1 S1 88.67(6) 1_655 3_576
N1 Cd1 S1 89.71(5) . 3_576
N10 Cd1 S1 176.22(5) . 3_576
S2 Cd1 S1 90.42(2) . 3_576
N2 Cd1 S1 88.98(6) 1_655 1_655
N1 Cd1 S1 85.06(5) . 1_655
N10 Cd1 S1 91.99(5) . 1_655
S2 Cd1 S1 174.64(2) . 1_655
S1 Cd1 S1 84.237(18) 3_576 1_655
C1 N1 Cd1 158.06(19) . .
N1 C1 S1 178.4(2) . .
C1 S1 Cd1 100.25(8) . 3_576
C1 S1 Cd1 101.65(8) . 1_455
Cd1 S1 Cd1 95.763(18) 3_576 1_455
C2 N2 Cd1 166.6(2) . 1_455
N2 C2 S2 178.5(2) . .
C2 S2 Cd1 99.88(8) . .
C10 N10 C14 117.1(2) . .
C10 N10 Cd1 122.46(17) . .
C14 N10 Cd1 120.45(17) . .
N10 C10 C11 122.7(3) . .
C12 C11 C10 119.4(3) . .
C13 C12 C11 118.4(3) . .
C12 C13 C14 119.2(3) . .
N10 C14 C13 123.2(3) . .

loop_
_geom_bond_atom_site_label_1
_geom_bond_atom_site_label_2
_geom_bond_distance
_geom_bond_site_symmetry_2
Cd1 N2 2.277(2) 1_655
Cd1 N1 2.306(2) .
Cd1 N10 2.327(2) .
Cd1 S2 2.6711(7) .
Cd1 S1 2.8018(6) 3_576
Cd1 S1 2.8100(6) 1_655
N1 C1 1.154(3) .
C1 S1 1.658(2) .
S1 Cd1 2.8018(6) 3_576
S1 Cd1 2.8100(6) 1_455
N2 C2 1.152(3) .
N2 Cd1 2.277(2) 1_455
C2 S2 1.648(2) .
N10 C10 1.331(3) .
N10 C14 1.332(3) .
C10 C11 1.381(4) .
C11 C12 1.367(4) .
C12 C13 1.361(4) .
C13 C14 1.380(4) .
